data_7159196
loop_
_publ_author_name
'Ramkumar, Alagumalai'
'Sreedharan, Ramdas'
'Rajeshwaran, Purushothaman'
'Gandhi, Thirumanavelan'

_publ_section_title
;
 Ruthenium(II)-catalyzed oxidative dehydrogenation and hydroarylation of
 maleimides with phthalazinones - insights into additive-controlled
 product selectivity.
;
_journal_issue 13
_journal_name_full 'Organic &amp; biomolecular chemistry'
_journal_page_first 2695
_journal_page_last 2699
_journal_paper_doi 10.1039/d3ob00297g
_journal_volume 21
_journal_year 2023
_chemical_formula_sum 'C24 H17 N3 O3'
_chemical_formula_weight 395.40
_space_group_crystal_system monoclinic
_space_group_IT_number 14
_space_group_name_Hall '-P 2ybc'
_space_group_name_H-M_alt 'P 1 21/c 1'
_atom_sites_solution_hydrogens geom
_audit_update_record
;
2022-12-27 deposited with the CCDC.	2023-02-24 downloaded from the CCDC.
;
_cell_angle_alpha 90
_cell_angle_beta 102.176(2)
_cell_angle_gamma 90
_cell_formula_units_Z 4
_cell_length_a 10.4045(9)
_cell_length_b 8.8690(8)
_cell_length_c 21.6415(17)
_cell_measurement_reflns_used 9438
_cell_measurement_temperature 300.(2)
_cell_measurement_theta_max 26.73
_cell_measurement_theta_min 2.47
_cell_volume 1952.1(3)
_computing_cell_refinement 'Bruker SAINT'
_computing_data_collection 'Bruker APEX2'
_computing_data_reduction 'Bruker SAINT'
_computing_molecular_graphics 'shelXle (C.B. Huebschle, rev 1242)'
_computing_structure_refinement 'SHELXL-2018/3 (Sheldrick, 2018)'
_computing_structure_solution 'SHELXT 2018/2 (Sheldrick, 2018)'
_diffrn_ambient_temperature 300.(2)
_diffrn_measured_fraction_theta_full 0.994
_diffrn_measured_fraction_theta_max 0.994
_diffrn_measurement_device_type 'Bruker APEX-II CCD'
_diffrn_measurement_method '\f and \w scans'
_diffrn_radiation_type 'Mo K\a'
_diffrn_radiation_wavelength 0.71073
_diffrn_reflns_av_R_equivalents 0.0574
_diffrn_reflns_av_unetI/netI 0.0425
_diffrn_reflns_limit_h_max 13
_diffrn_reflns_limit_h_min -11
_diffrn_reflns_limit_k_max 11
_diffrn_reflns_limit_k_min -11
_diffrn_reflns_limit_l_max 28
_diffrn_reflns_limit_l_min -28
_diffrn_reflns_number 36983
_diffrn_reflns_theta_full 25.24
_diffrn_reflns_theta_max 28.30
_diffrn_reflns_theta_min 2.47
_exptl_absorpt_coefficient_mu 0.091
_exptl_absorpt_correction_T_max 0.99
_exptl_absorpt_correction_T_min 0.97
_exptl_absorpt_process_details
;
;
_exptl_crystal_colour colourless
_exptl_crystal_density_diffrn 1.345
_exptl_crystal_density_method 'not measured'
_exptl_crystal_description block
_exptl_crystal_F_000 824
_exptl_crystal_size_max 0.290
_exptl_crystal_size_mid 0.220
_exptl_crystal_size_min 0.140
_refine_diff_density_max 0.150
_refine_diff_density_min -0.204
_refine_ls_extinction_method none
_refine_ls_goodness_of_fit_ref 1.047
_refine_ls_hydrogen_treatment constr
_refine_ls_matrix_type full
_refine_ls_number_parameters 271
_refine_ls_number_reflns 4825
_refine_ls_number_restraints 0
_refine_ls_restrained_S_all 1.047
_refine_ls_R_factor_all 0.1012
_refine_ls_R_factor_gt 0.0501
_refine_ls_shift/su_max 0.000
_refine_ls_shift/su_mean 0.000
_refine_ls_structure_factor_coef Fsqd
_refine_ls_weighting_details 'w=1/[\s^2^(Fo^2^)+(0.0388P)^2^+0.5941P] where P=(Fo^2^+2Fc^2^)/3'
_refine_ls_weighting_scheme calc
_refine_ls_wR_factor_gt 0.1004
_refine_ls_wR_factor_ref 0.1224
_reflns_Friedel_coverage 0.000
_reflns_number_gt 2949
_reflns_number_total 4825
_reflns_threshold_expression 'I > 2\s(I)'
_cod_data_source_file d3ob00297g2.cif
_cod_data_source_block Alkane_3
_cod_depositor_comments 'Adding full bibliography for 7159195--7159196.cif.'
_cod_database_code 7159196

loop_
_space_group_symop_operation_xyz
'x, y, z'
'-x, y+1/2, -z+1/2'
'-x, -y, -z'
'x, -y-1/2, z-1/2'

loop_
_atom_site_type_symbol
_atom_site_label
_atom_site_fract_x
_atom_site_fract_y
_atom_site_fract_z
_atom_site_U_iso_or_equiv
_atom_site_adp_type
_atom_site_calc_flag
_atom_site_refinement_flags_adp
_atom_site_refinement_flags_occupancy
_atom_site_refinement_flags_posn
_atom_site_occupancy
_atom_site_disorder_assembly
_atom_site_disorder_group
O O1 0.42439(16) 0.29268(17) 0.39161(7) 0.0753(4) Uani d . . . 1 . .
O O2 0.49030(12) 0.64194(15) 0.24753(6) 0.0598(4) Uani d . . . 1 . .
O O4 0.10130(14) 0.56176(15) 0.33540(7) 0.0647(4) Uani d . . . 1 . .
N N1 0.28877(15) 0.85615(16) 0.28643(7) 0.0502(4) Uani d . . . 1 . .
N N2 0.47932(14) 0.48342(16) 0.33024(7) 0.0449(4) Uani d . . . 1 . .
N N4 0.21554(13) 0.72544(15) 0.28809(6) 0.0419(3) Uani d . . . 1 . .
C C1 0.04997(18) 0.7446(2) 0.19238(9) 0.0561(5) Uani d . . . 1 . .
H H1 0.021714 0.832039 0.209154 0.067000 Uiso calc U . R 1 . .
C C2 -0.0150(2) 0.6939(3) 0.13418(10) 0.0668(6) Uani d . . . 1 . .
H H2 -0.087801 0.745658 0.111758 0.080000 Uiso calc U . R 1 . .
C C3 0.0286(2) 0.5665(3) 0.10963(10) 0.0699(6) Uani d . . . 1 . .
H H3 -0.015413 0.530773 0.070469 0.084000 Uiso calc U . R 1 . .
C C4 0.1377(2) 0.4902(2) 0.14251(9) 0.0580(5) Uani d . . . 1 . .
H H4 0.166716 0.404618 0.124714 0.070000 Uiso calc U . R 1 . .
C C5 0.20500(16) 0.53879(19) 0.20166(8) 0.0425(4) Uani d . . . 1 . .
C C6 0.32793(19) 0.9250(2) 0.33932(9) 0.0530(5) Uani d . . . 1 . .
H H6 0.378914 1.011082 0.339158 0.064000 Uiso calc U . R 1 . .
C C7 0.29923(17) 0.87967(19) 0.39844(8) 0.0444(4) Uani d . . . 1 . .
C C8 0.22396(16) 0.75078(18) 0.39953(8) 0.0428(4) Uani d . . . 1 . .
C C9 0.17439(17) 0.67062(19) 0.34008(9) 0.0452(4) Uani d . . . 1 . .
C C10 0.32143(16) 0.44767(19) 0.23604(8) 0.0451(4) Uani d . . . 1 . .
H H10 0.351515 0.386120 0.204246 0.054000 Uiso calc U . R 1 . .
C C11 0.29380(17) 0.3399(2) 0.28684(9) 0.0519(5) Uani d . . . 1 . .
H H11A 0.209864 0.363077 0.297377 0.062000 Uiso calc U . R 1 . .
H H11B 0.292098 0.236347 0.272287 0.062000 Uiso calc U . R 1 . .
C C12 0.40258(19) 0.3628(2) 0.34243(9) 0.0509(5) Uani d . . . 1 . .
C C13 0.43795(16) 0.5399(2) 0.26934(8) 0.0441(4) Uani d . . . 1 . .
C C14 0.3427(2) 0.9609(2) 0.45440(10) 0.0598(5) Uani d . . . 1 . .
H H14 0.391346 1.048786 0.454189 0.072000 Uiso calc U . R 1 . .
C C15 0.3130(2) 0.9097(3) 0.50967(10) 0.0690(6) Uani d . . . 1 . .
H H15 0.341707 0.963110 0.546998 0.083000 Uiso calc U . R 1 . .
C C16 0.2407(2) 0.7793(3) 0.51004(10) 0.0685(6) Uani d . . . 1 . .
H H16 0.223162 0.744215 0.547905 0.082000 Uiso calc U . R 1 . .
C C17 0.19456(19) 0.7008(2) 0.45529(9) 0.0563(5) Uani d . . . 1 . .
H H17 0.143876 0.614554 0.455742 0.068000 Uiso calc U . R 1 . .
C C18 0.59343(17) 0.53775(19) 0.37389(8) 0.0455(4) Uani d . . . 1 . .
C C19 0.5812(2) 0.5986(2) 0.43110(9) 0.0595(5) Uani d . . . 1 . .
H H19 0.499309 0.604275 0.441749 0.071000 Uiso calc U . R 1 . .
C C20 0.6925(2) 0.6511(2) 0.47245(10) 0.0679(6) Uani d . . . 1 . .
H H20 0.685355 0.692192 0.511126 0.081000 Uiso calc U . R 1 . .
C C21 0.8134(2) 0.6425(2) 0.45642(10) 0.0663(6) Uani d . . . 1 . .
H H21 0.887788 0.678353 0.484182 0.080000 Uiso calc U . R 1 . .
C C22 0.8245(2) 0.5813(2) 0.39974(10) 0.0618(5) Uani d . . . 1 . .
H H22 0.906463 0.575211 0.389175 0.074000 Uiso calc U . R 1 . .
C C23 0.71437(18) 0.5285(2) 0.35819(9) 0.0523(5) Uani d . . . 1 . .
H H23 0.722057 0.486845 0.319697 0.063000 Uiso calc U . R 1 . .
C C25 0.15701(16) 0.66666(19) 0.22622(8) 0.0418(4) Uani d . . . 1 . .

loop_
_atom_site_aniso_label
_atom_site_aniso_U_11
_atom_site_aniso_U_22
_atom_site_aniso_U_33
_atom_site_aniso_U_12
_atom_site_aniso_U_13
_atom_site_aniso_U_23
O1 0.0976(12) 0.0641(9) 0.0663(9) -0.0107(8) 0.0218(8) 0.0203(8)
O2 0.0491(7) 0.0608(9) 0.0701(9) -0.0054(7) 0.0143(6) 0.0222(7)
O4 0.0767(9) 0.0482(8) 0.0767(9) -0.0243(7) 0.0331(8) -0.0117(7)
N1 0.0587(10) 0.0386(8) 0.0549(9) -0.0106(7) 0.0154(8) -0.0014(7)
N2 0.0439(8) 0.0418(8) 0.0517(9) 0.0012(7) 0.0159(7) 0.0058(7)
N4 0.0431(8) 0.0350(7) 0.0482(8) -0.0014(6) 0.0113(6) -0.0021(6)
C1 0.0486(11) 0.0532(12) 0.0643(13) 0.0112(9) 0.0070(9) -0.0011(10)
C2 0.0550(12) 0.0758(15) 0.0628(14) 0.0132(11) -0.0027(10) 0.0017(12)
C3 0.0638(14) 0.0870(17) 0.0522(12) -0.0041(12) -0.0030(10) -0.0070(11)
C4 0.0646(13) 0.0530(12) 0.0557(12) 0.0009(10) 0.0112(10) -0.0130(10)
C5 0.0422(9) 0.0388(9) 0.0477(10) -0.0015(8) 0.0118(8) -0.0019(8)
C6 0.0624(12) 0.0371(10) 0.0605(12) -0.0116(9) 0.0150(10) -0.0008(9)
C7 0.0472(10) 0.0386(9) 0.0478(10) 0.0031(8) 0.0103(8) 0.0023(8)
C8 0.0419(9) 0.0358(9) 0.0515(10) 0.0028(7) 0.0119(8) 0.0010(8)
C9 0.0435(10) 0.0332(9) 0.0616(11) -0.0004(8) 0.0170(9) 0.0002(8)
C10 0.0436(10) 0.0383(9) 0.0566(11) 0.0049(8) 0.0178(8) -0.0017(8)
C11 0.0449(10) 0.0390(10) 0.0749(13) 0.0023(8) 0.0195(10) 0.0047(9)
C12 0.0582(12) 0.0389(10) 0.0617(12) 0.0038(9) 0.0266(10) 0.0065(9)
C13 0.0390(9) 0.0411(10) 0.0556(11) 0.0077(8) 0.0181(8) 0.0077(8)
C14 0.0635(12) 0.0524(12) 0.0616(13) -0.0102(10) 0.0087(10) -0.0036(10)
C15 0.0765(15) 0.0761(15) 0.0511(12) -0.0063(12) 0.0063(11) -0.0094(11)
C16 0.0780(15) 0.0748(15) 0.0527(13) -0.0023(12) 0.0139(11) 0.0109(11)
C17 0.0615(12) 0.0488(11) 0.0603(13) -0.0021(9) 0.0162(10) 0.0091(10)
C18 0.0497(10) 0.0417(10) 0.0466(10) 0.0047(8) 0.0134(8) 0.0040(8)
C19 0.0656(13) 0.0596(12) 0.0587(12) 0.0117(10) 0.0251(11) 0.0002(10)
C20 0.0942(17) 0.0603(13) 0.0488(12) 0.0043(12) 0.0142(12) -0.0078(10)
C21 0.0753(15) 0.0618(13) 0.0576(13) -0.0120(11) 0.0049(11) 0.0027(11)
C22 0.0505(12) 0.0737(14) 0.0612(13) -0.0078(10) 0.0122(10) 0.0035(11)
C23 0.0527(11) 0.0576(12) 0.0499(11) 0.0008(9) 0.0180(9) -0.0006(9)
C25 0.0388(9) 0.0385(9) 0.0474(10) -0.0001(7) 0.0076(8) -0.0021(8)

loop_
_atom_type_symbol
_atom_type_description
_atom_type_scat_dispersion_real
_atom_type_scat_dispersion_imag
_atom_type_scat_source
C C 0.0033 0.0016 'International Tables Vol C Tables 4.2.6.8 and 6.1.1.4'
H H 0.0000 0.0000 'International Tables Vol C Tables 4.2.6.8 and 6.1.1.4'
N N 0.0061 0.0033 'International Tables Vol C Tables 4.2.6.8 and 6.1.1.4'
O O 0.0106 0.0060 'International Tables Vol C Tables 4.2.6.8 and 6.1.1.4'

loop_
_geom_angle_atom_site_label_1
_geom_angle_atom_site_label_2
_geom_angle_atom_site_label_3
_geom_angle_site_symmetry_1
_geom_angle_site_symmetry_3
_geom_angle
_geom_angle_publ_flag
C6 N1 N4 . . 116.44(14) ?
C13 N2 C12 . . 112.40(15) ?
C13 N2 C18 . . 123.40(14) ?
C12 N2 C18 . . 124.09(15) ?
C9 N4 N1 . . 125.62(14) ?
C9 N4 C25 . . 119.17(14) ?
N1 N4 C25 . . 113.73(13) ?
C2 C1 C25 . . 120.53(18) ?
C3 C2 C1 . . 119.18(19) ?
C2 C3 C4 . . 120.6(2) ?
C3 C4 C5 . . 121.41(19) ?
C25 C5 C4 . . 116.93(16) ?
C25 C5 C10 . . 124.22(16) ?
C4 C5 C10 . . 118.81(16) ?
N1 C6 C7 . . 125.15(17) ?
C8 C7 C14 . . 119.31(17) ?
C8 C7 C6 . . 118.11(16) ?
C14 C7 C6 . . 122.58(17) ?
C17 C8 C7 . . 120.63(17) ?
C17 C8 C9 . . 120.68(16) ?
C7 C8 C9 . . 118.67(15) ?
O4 C9 N4 . . 120.55(17) ?
O4 C9 C8 . . 123.69(16) ?
N4 C9 C8 . . 115.76(15) ?
C13 C10 C5 . . 115.02(14) ?
C13 C10 C11 . . 104.40(14) ?
C5 C10 C11 . . 115.76(14) ?
C12 C11 C10 . . 105.73(14) ?
O1 C12 N2 . . 123.48(18) ?
O1 C12 C11 . . 127.77(17) ?
N2 C12 C11 . . 108.74(15) ?
O2 C13 N2 . . 124.59(17) ?
O2 C13 C10 . . 127.12(16) ?
N2 C13 C10 . . 108.26(14) ?
C15 C14 C7 . . 119.47(19) ?
C14 C15 C16 . . 120.3(2) ?
C17 C16 C15 . . 120.8(2) ?
C16 C17 C8 . . 119.40(19) ?
C23 C18 C19 . . 120.50(18) ?
C23 C18 N2 . . 119.40(16) ?
C19 C18 N2 . . 120.10(16) ?
C18 C19 C20 . . 119.22(19) ?
C21 C20 C19 . . 120.14(19) ?
C22 C21 C20 . . 120.2(2) ?
C21 C22 C23 . . 120.21(19) ?
C18 C23 C22 . . 119.76(18) ?
C1 C25 C5 . . 121.33(16) ?
C1 C25 N4 . . 116.44(15) ?
C5 C25 N4 . . 122.23(15) ?

loop_
_geom_bond_atom_site_label_1
_geom_bond_atom_site_label_2
_geom_bond_site_symmetry_2
_geom_bond_distance
_geom_bond_publ_flag
O1 C12 . 1.212(2) ?
O2 C13 . 1.203(2) ?
O4 C9 . 1.220(2) ?
N1 C6 . 1.285(2) ?
N1 N4 . 1.3919(19) ?
N2 C13 . 1.391(2) ?
N2 C12 . 1.393(2) ?
N2 C18 . 1.436(2) ?
N4 C9 . 1.374(2) ?
N4 C25 . 1.446(2) ?
C1 C2 . 1.373(3) ?
C1 C25 . 1.382(2) ?
C2 C3 . 1.366(3) ?
C3 C4 . 1.382(3) ?
C4 C5 . 1.392(2) ?
C5 C25 . 1.389(2) ?
C5 C10 . 1.515(2) ?
C6 C7 . 1.432(2) ?
C7 C8 . 1.389(2) ?
C7 C14 . 1.400(3) ?
C8 C17 . 1.379(2) ?
C8 C9 . 1.465(2) ?
C10 C13 . 1.513(2) ?
C10 C11 . 1.529(2) ?
C11 C12 . 1.482(3) ?
C14 C15 . 1.374(3) ?
C15 C16 . 1.380(3) ?
C16 C17 . 1.371(3) ?
C18 C23 . 1.373(2) ?
C18 C19 . 1.381(2) ?
C19 C20 . 1.386(3) ?
C20 C21 . 1.376(3) ?
C21 C22 . 1.368(3) ?
C22 C23 . 1.381(3) ?
